data_7105085
loop_
_publ_author_name
'Jean-Baptiste Sortais'
'Tanja Voss'
'Gerald Kehr'
'Roland Fr\"ohlich'
'Gerhard Erker'

_publ_section_title
;
 1,2-Olefin addition of a frustrated amine--borane Lewis pair
;
_journal_name_full 'Chem. Commun.'
_journal_page_first 7417
_journal_page_last 7418
_journal_paper_doi 10.1039/b915657g
_journal_year 2009
_chemical_absolute_configuration ad
_chemical_formula_sum 'C17 H21 Fe N O'
_chemical_formula_weight 311.20
_chemical_name_systematic
;
?
;
_space_group_IT_number 19
_symmetry_cell_setting orthorhombic
_symmetry_space_group_name_Hall 'P 2ac 2ab'
_symmetry_space_group_name_H-M 'P 21 21 21'
_atom_sites_solution_hydrogens geom
_atom_sites_solution_primary direct
_atom_sites_solution_secondary difmap
_audit_creation_method SHELXL-97
_cell_angle_alpha 90.00
_cell_angle_beta 90.00
_cell_angle_gamma 90.00
_cell_formula_units_Z 4
_cell_length_a 7.3447(2)
_cell_length_b 14.1452(3)
_cell_length_c 14.2521(4)
_cell_measurement_reflns_used 1671
_cell_measurement_temperature 223(2)
_cell_measurement_theta_max 27.88
_cell_measurement_theta_min 3.70
_cell_volume 1480.68(7)
_computing_cell_refinement 'Collect (Nonius B.V., 1998)'
_computing_data_collection 'Collect (Nonius B.V., 1998)'
_computing_data_reduction 'Denzo-SMN (Otwinowski & Minor, 1997)'
_computing_molecular_graphics 'SCHAKAL (Keller, 1997)'
_computing_publication_material 'SHELXL-97 (Sheldrick, 1997)'
_computing_structure_refinement 'SHELXL-97 (Sheldrick, 1997)'
_computing_structure_solution 'SHELXS-97 (Sheldrick, 1990)'
_diffrn_ambient_temperature 223(2)
_diffrn_measured_fraction_theta_full 0.984
_diffrn_measured_fraction_theta_max 0.984
_diffrn_measurement_device_type 'Nonius KappaCCD APEXII'
_diffrn_measurement_method '\w and \f scans'
_diffrn_radiation_monochromator 'Montel mirror'
_diffrn_radiation_source 'rotating anode Nonius FR591'
_diffrn_radiation_type MoK\a
_diffrn_radiation_wavelength 0.71073
_diffrn_reflns_av_R_equivalents 0.030
_diffrn_reflns_av_sigmaI/netI 0.0283
_diffrn_reflns_limit_h_max 9
_diffrn_reflns_limit_h_min -9
_diffrn_reflns_limit_k_max 18
_diffrn_reflns_limit_k_min -18
_diffrn_reflns_limit_l_max 18
_diffrn_reflns_limit_l_min -18
_diffrn_reflns_number 6229
_diffrn_reflns_theta_full 28.07
_diffrn_reflns_theta_max 28.07
_diffrn_reflns_theta_min 4.25
_exptl_absorpt_coefficient_mu 1.013
_exptl_absorpt_correction_T_max 0.9702
_exptl_absorpt_correction_T_min 0.7858
_exptl_absorpt_correction_type multi-scan
_exptl_absorpt_process_details 'Denzo (Otwinowski, Borek, Majewski & Minor, 2003)'
_exptl_crystal_colour orange
_exptl_crystal_density_diffrn 1.396
_exptl_crystal_density_method 'not measured'
_exptl_crystal_description plate
_exptl_crystal_F_000 656
_exptl_crystal_size_max 0.25
_exptl_crystal_size_mid 0.10
_exptl_crystal_size_min 0.03
_refine_diff_density_max 0.211
_refine_diff_density_min -0.221
_refine_diff_density_rms 0.047
_refine_ls_abs_structure_details 'Flack H D (1983), Acta Cryst. A39, 876-881'
_refine_ls_abs_structure_Flack 0.01(2)
_refine_ls_extinction_method none
_refine_ls_goodness_of_fit_ref 1.019
_refine_ls_hydrogen_treatment riding
_refine_ls_matrix_type full
_refine_ls_number_parameters 184
_refine_ls_number_reflns 3435
_refine_ls_number_restraints 0
_refine_ls_restrained_S_all 1.019
_refine_ls_R_factor_all 0.0388
_refine_ls_R_factor_gt 0.0359
_refine_ls_shift/su_max 0.001
_refine_ls_shift/su_mean 0.000
_refine_ls_structure_factor_coef Fsqd
_refine_ls_weighting_details 'calc w=1/[\s^2^(Fo^2^)+(0.0311P)^2^+1.4273P] where P=(Fo^2^+2Fc^2^)/3'
_refine_ls_weighting_scheme calc
_refine_ls_wR_factor_gt 0.0863
_refine_ls_wR_factor_ref 0.0898
_reflns_number_gt 3302
_reflns_number_total 3435
_reflns_threshold_expression >2sigma(I)
_cod_data_source_file b915657g.txt
_cod_data_source_block erk5158
_cod_original_sg_symbol_H-M P212121
_cod_database_code 7105085

loop_
_symmetry_equiv_pos_as_xyz
'x, y, z'
'-x+1/2, -y, z+1/2'
'-x, y+1/2, -z+1/2'
'x+1/2, -y+1/2, -z'

loop_
_atom_site_label
_atom_site_type_symbol
_atom_site_fract_x
_atom_site_fract_y
_atom_site_fract_z
_atom_site_U_iso_or_equiv
_atom_site_adp_type
_atom_site_occupancy
_atom_site_symmetry_multiplicity
_atom_site_calc_flag
_atom_site_refinement_flags
_atom_site_disorder_assembly
_atom_site_disorder_group
Fe Fe 0.09934(5) 0.35091(3) 0.85523(2) 0.03038(10) Uani 1 1 d . . .
O1 O 0.0223(4) 0.4790(2) 0.61953(16) 0.0596(7) Uani 1 1 d . . .
N1 N 0.2183(4) 0.6476(2) 0.87042(18) 0.0476(6) Uani 1 1 d . . .
C1 C -0.0999(4) 0.3790(2) 0.9485(2) 0.0403(6) Uani 1 1 d . . .
C2 C 0.0075(4) 0.3001(2) 0.9796(2) 0.0431(7) Uani 1 1 d . . .
H2 H 0.0729 0.2969 1.0362 0.052 Uiso 1 1 calc R . .
C3 C -0.0016(5) 0.2283(2) 0.9109(2) 0.0463(7) Uani 1 1 d . . .
H3 H 0.0578 0.1696 0.9137 0.056 Uiso 1 1 calc R . .
C4 C -0.1156(4) 0.2599(2) 0.8370(2) 0.0453(7) Uani 1 1 d . . .
H4 H -0.1455 0.2259 0.7825 0.054 Uiso 1 1 calc R . .
C5 C -0.1764(3) 0.3525(2) 0.8604(2) 0.0415(6) Uani 1 1 d . . .
H5 H -0.2544 0.3901 0.8237 0.050 Uiso 1 1 calc R . .
C6 C -0.1192(5) 0.4747(2) 0.9952(2) 0.0449(7) Uani 1 1 d . . .
H6 H -0.2517 0.4856 1.0022 0.054 Uiso 1 1 calc R . .
C7 C -0.0415(6) 0.4751(3) 1.0943(2) 0.0604(10) Uani 1 1 d . . .
H7A H -0.1056 0.4289 1.1323 0.091 Uiso 1 1 calc R . .
H7B H -0.0563 0.5374 1.1217 0.091 Uiso 1 1 calc R . .
H7C H 0.0869 0.4591 1.0921 0.091 Uiso 1 1 calc R . .
C8 C -0.0476(4) 0.5569(2) 0.9358(2) 0.0457(7) Uani 1 1 d . . .
H8A H -0.0808 0.6162 0.9670 0.055 Uiso 1 1 calc R . .
H8B H -0.1106 0.5557 0.8752 0.055 Uiso 1 1 calc R . .
C9 C 0.1609(4) 0.5585(2) 0.9168(2) 0.0374(6) Uani 1 1 d . . .
H9 H 0.2238 0.5548 0.9781 0.045 Uiso 1 1 calc R . .
C10 C 0.2248(3) 0.47598(18) 0.8577(2) 0.0321(5) Uani 1 1 d . . .
C11 C 0.3478(4) 0.4051(2) 0.8894(2) 0.0376(6) Uani 1 1 d . . .
H11 H 0.4060 0.4039 0.9481 0.045 Uiso 1 1 calc R . .
C12 C 0.3679(4) 0.3366(2) 0.8173(2) 0.0422(7) Uani 1 1 d . . .
H12 H 0.4402 0.2819 0.8210 0.051 Uiso 1 1 calc R . .
C13 C 0.2618(4) 0.3640(2) 0.7390(2) 0.0375(6) Uani 1 1 d . . .
H13 H 0.2504 0.3308 0.6822 0.045 Uiso 1 1 calc R . .
C14 C 0.1744(4) 0.4520(2) 0.76263(18) 0.0328(5) Uani 1 1 d . . .
C15 C 0.0493(4) 0.5012(2) 0.7004(2) 0.0435(7) Uani 1 1 d . . .
H15 H -0.0146 0.5534 0.7245 0.052 Uiso 1 1 calc R . .
C16 C 0.1663(7) 0.7312(3) 0.9238(3) 0.0678(12) Uani 1 1 d . . .
H16A H 0.2124 0.7259 0.9873 0.102 Uiso 1 1 calc R . .
H16B H 0.0347 0.7364 0.9253 0.102 Uiso 1 1 calc R . .
H16C H 0.2174 0.7870 0.8943 0.102 Uiso 1 1 calc R . .
C17 C 0.4147(5) 0.6474(3) 0.8569(3) 0.0627(9) Uani 1 1 d . . .
H17A H 0.4523 0.7071 0.8297 0.094 Uiso 1 1 calc R . .
H17B H 0.4481 0.5961 0.8151 0.094 Uiso 1 1 calc R . .
H17C H 0.4746 0.6387 0.9170 0.094 Uiso 1 1 calc R . .

loop_
_atom_site_aniso_label
_atom_site_aniso_U_11
_atom_site_aniso_U_22
_atom_site_aniso_U_33
_atom_site_aniso_U_23
_atom_site_aniso_U_13
_atom_site_aniso_U_12
Fe 0.02939(16) 0.03274(17) 0.02901(16) 0.00254(16) 0.00130(15) -0.00164(15)
O1 0.0689(16) 0.0717(17) 0.0382(12) 0.0049(11) -0.0136(11) 0.0099(13)
N1 0.0643(16) 0.0365(12) 0.0420(14) 0.0012(12) -0.0053(12) -0.0079(13)
C1 0.0334(12) 0.0496(16) 0.0378(13) -0.0028(11) 0.0115(13) -0.0100(13)
C2 0.0477(17) 0.0467(17) 0.0350(14) 0.0100(13) 0.0059(12) -0.0098(14)
C3 0.0573(19) 0.0366(15) 0.0450(16) 0.0067(13) 0.0070(14) -0.0110(13)
C4 0.0446(15) 0.0462(15) 0.0451(16) -0.0057(12) 0.0018(14) -0.0160(14)
C5 0.0265(11) 0.0547(16) 0.0433(14) 0.0009(18) 0.0011(12) -0.0066(12)
C6 0.0378(15) 0.0560(18) 0.0410(15) -0.0147(13) 0.0077(13) -0.0040(14)
C7 0.069(2) 0.074(2) 0.0380(16) -0.0127(16) 0.0090(16) -0.016(2)
C8 0.0422(16) 0.0454(16) 0.0495(16) -0.0088(14) 0.0018(13) 0.0044(13)
C9 0.0423(15) 0.0359(14) 0.0339(13) 0.0003(12) -0.0029(11) -0.0050(12)
C10 0.0301(11) 0.0337(12) 0.0324(12) 0.0049(12) -0.0021(11) -0.0046(9)
C11 0.0285(13) 0.0465(16) 0.0379(14) 0.0067(12) -0.0030(11) -0.0023(12)
C12 0.0287(13) 0.0476(18) 0.0502(15) 0.0068(13) 0.0040(11) 0.0052(12)
C13 0.0361(13) 0.0411(16) 0.0353(13) 0.0034(12) 0.0077(11) 0.0012(12)
C14 0.0343(12) 0.0344(13) 0.0296(12) 0.0046(11) 0.0020(10) -0.0017(11)
C15 0.0463(17) 0.0457(16) 0.0385(14) 0.0085(13) -0.0013(13) 0.0040(13)
C16 0.099(3) 0.0387(18) 0.066(2) -0.0068(17) 0.000(2) -0.0122(19)
C17 0.073(2) 0.0540(17) 0.0617(18) 0.0021(19) 0.004(2) -0.0281(19)

loop_
_atom_type_symbol
_atom_type_description
_atom_type_scat_dispersion_real
_atom_type_scat_dispersion_imag
_atom_type_scat_source
C C 0.0033 0.0016 'International Tables Vol C Tables 4.2.6.8 and 6.1.1.4'
H H 0.0000 0.0000 'International Tables Vol C Tables 4.2.6.8 and 6.1.1.4'
N N 0.0061 0.0033 'International Tables Vol C Tables 4.2.6.8 and 6.1.1.4'
O O 0.0106 0.0060 'International Tables Vol C Tables 4.2.6.8 and 6.1.1.4'
Fe Fe 0.3463 0.8444 'International Tables Vol C Tables 4.2.6.8 and 6.1.1.4'

loop_
_geom_angle_atom_site_label_1
_geom_angle_atom_site_label_2
_geom_angle_atom_site_label_3
_geom_angle
_geom_angle_site_symmetry_1
_geom_angle_site_symmetry_3
_geom_angle_publ_flag
C10 Fe C1 98.55(12) . . ?
C10 Fe C14 42.16(11) . . ?
C1 Fe C14 119.25(12) . . ?
C10 Fe C5 116.80(12) . . ?
C1 Fe C5 41.29(12) . . ?
C14 Fe C5 106.74(12) . . ?
C10 Fe C2 116.89(13) . . ?
C1 Fe C2 41.63(13) . . ?
C14 Fe C2 155.72(12) . . ?
C5 Fe C2 68.90(13) . . ?
C10 Fe C11 41.30(11) . . ?
C1 Fe C11 114.72(12) . . ?
C14 Fe C11 69.26(11) . . ?
C5 Fe C11 151.84(13) . . ?
C2 Fe C11 102.84(13) . . ?
C10 Fe C3 155.79(12) . . ?
C1 Fe C3 69.41(13) . . ?
C14 Fe C3 162.00(12) . . ?
C5 Fe C3 68.49(14) . . ?
C2 Fe C3 40.55(12) . . ?
C11 Fe C3 123.41(13) . . ?
C10 Fe C13 70.45(12) . . ?
C1 Fe C13 159.61(12) . . ?
C14 Fe C13 41.43(11) . . ?
C5 Fe C13 127.60(12) . . ?
C2 Fe C13 158.71(13) . . ?
C11 Fe C13 68.76(12) . . ?
C3 Fe C13 126.93(13) . . ?
C10 Fe C4 155.95(12) . . ?
C1 Fe C4 69.46(12) . . ?
C14 Fe C4 124.75(12) . . ?
C5 Fe C4 40.84(13) . . ?
C2 Fe C4 68.47(13) . . ?
C11 Fe C4 162.62(13) . . ?
C3 Fe C4 40.47(13) . . ?
C13 Fe C4 113.69(12) . . ?
C10 Fe C12 69.41(12) . . ?
C1 Fe C12 152.77(13) . . ?
C14 Fe C12 68.66(12) . . ?
C5 Fe C12 165.88(13) . . ?
C2 Fe C12 120.94(13) . . ?
C11 Fe C12 40.57(12) . . ?
C3 Fe C12 111.51(14) . . ?
C13 Fe C12 40.32(12) . . ?
C4 Fe C12 130.02(13) . . ?
C17 N1 C16 109.3(3) . . ?
C17 N1 C9 109.8(3) . . ?
C16 N1 C9 112.5(3) . . ?
C5 C1 C2 106.5(3) . . ?
C5 C1 C6 125.8(3) . . ?
C2 C1 C6 127.5(3) . . ?
C5 C1 Fe 69.76(15) . . ?
C2 C1 Fe 69.62(17) . . ?
C6 C1 Fe 122.3(2) . . ?
C3 C2 C1 108.6(3) . . ?
C3 C2 Fe 70.41(17) . . ?
C1 C2 Fe 68.76(16) . . ?
C3 C2 H2 125.7 . . ?
C1 C2 H2 125.7 . . ?
Fe C2 H2 126.7 . . ?
C2 C3 C4 108.5(3) . . ?
C2 C3 Fe 69.04(17) . . ?
C4 C3 Fe 70.04(17) . . ?
C2 C3 H3 125.8 . . ?
C4 C3 H3 125.8 . . ?
Fe C3 H3 126.7 . . ?
C3 C4 C5 107.5(3) . . ?
C3 C4 Fe 69.48(18) . . ?
C5 C4 Fe 68.59(15) . . ?
C3 C4 H4 126.2 . . ?
C5 C4 H4 126.2 . . ?
Fe C4 H4 127.2 . . ?
C4 C5 C1 108.9(3) . . ?
C4 C5 Fe 70.57(17) . . ?
C1 C5 Fe 68.95(16) . . ?
C4 C5 H5 125.5 . . ?
C1 C5 H5 125.5 . . ?
Fe C5 H5 126.5 . . ?
C1 C6 C7 112.1(3) . . ?
C1 C6 C8 113.8(2) . . ?
C7 C6 C8 112.4(3) . . ?
C1 C6 H6 106.0 . . ?
C7 C6 H6 106.0 . . ?
C8 C6 H6 106.0 . . ?
C6 C7 H7A 109.5 . . ?
C6 C7 H7B 109.5 . . ?
H7A C7 H7B 109.5 . . ?
C6 C7 H7C 109.5 . . ?
H7A C7 H7C 109.5 . . ?
H7B C7 H7C 109.5 . . ?
C6 C8 C9 116.4(3) . . ?
C6 C8 H8A 108.2 . . ?
C9 C8 H8A 108.2 . . ?
C6 C8 H8B 108.2 . . ?
C9 C8 H8B 108.2 . . ?
H8A C8 H8B 107.3 . . ?
N1 C9 C10 108.6(2) . . ?
N1 C9 C8 111.7(3) . . ?
C10 C9 C8 113.0(2) . . ?
N1 C9 H9 107.8 . . ?
C10 C9 H9 107.8 . . ?
C8 C9 H9 107.8 . . ?
C11 C10 C14 107.1(2) . . ?
C11 C10 C9 124.3(3) . . ?
C14 C10 C9 128.6(2) . . ?
C11 C10 Fe 70.99(15) . . ?
C14 C10 Fe 69.92(15) . . ?
C9 C10 Fe 123.39(19) . . ?
C12 C11 C10 108.5(3) . . ?
C12 C11 Fe 70.35(16) . . ?
C10 C11 Fe 67.71(14) . . ?
C12 C11 H11 125.8 . . ?
C10 C11 H11 125.8 . . ?
Fe C11 H11 127.8 . . ?
C13 C12 C11 109.1(3) . . ?
C13 C12 Fe 69.61(15) . . ?
C11 C12 Fe 69.08(15) . . ?
C13 C12 H12 125.5 . . ?
C11 C12 H12 125.5 . . ?
Fe C12 H12 127.4 . . ?
C12 C13 C14 107.3(3) . . ?
C12 C13 Fe 70.07(16) . . ?
C14 C13 Fe 68.27(15) . . ?
C12 C13 H13 126.3 . . ?
C14 C13 H13 126.3 . . ?
Fe C13 H13 126.9 . . ?
C13 C14 C10 107.9(2) . . ?
C13 C14 C15 123.6(3) . . ?
C10 C14 C15 128.4(3) . . ?
C13 C14 Fe 70.30(15) . . ?
C10 C14 Fe 67.92(14) . . ?
C15 C14 Fe 124.3(2) . . ?
O1 C15 C14 124.0(3) . . ?
O1 C15 H15 118.0 . . ?
C14 C15 H15 118.0 . . ?
N1 C16 H16A 109.5 . . ?
N1 C16 H16B 109.5 . . ?
H16A C16 H16B 109.5 . . ?
N1 C16 H16C 109.5 . . ?
H16A C16 H16C 109.5 . . ?
H16B C16 H16C 109.5 . . ?
N1 C17 H17A 109.5 . . ?
N1 C17 H17B 109.5 . . ?
H17A C17 H17B 109.5 . . ?
N1 C17 H17C 109.5 . . ?
H17A C17 H17C 109.5 . . ?
H17B C17 H17C 109.5 . . ?

loop_
_geom_bond_atom_site_label_1
_geom_bond_atom_site_label_2
_geom_bond_distance
_geom_bond_site_symmetry_2
_geom_bond_publ_flag
Fe C10 1.995(2) . ?
Fe C1 2.016(3) . ?
Fe C14 2.022(3) . ?
Fe C5 2.027(3) . ?
Fe C2 2.028(3) . ?
Fe C11 2.039(3) . ?
Fe C3 2.046(3) . ?
Fe C13 2.049(3) . ?
Fe C4 2.053(3) . ?
Fe C12 2.055(3) . ?
O1 C15 1.211(4) . ?
N1 C17 1.456(5) . ?
N1 C16 1.457(5) . ?
N1 C9 1.483(4) . ?
C1 C5 1.426(4) . ?
C1 C2 1.437(5) . ?
C1 C6 1.515(4) . ?
C2 C3 1.412(4) . ?
C2 H2 0.9400 . ?
C3 C4 1.418(5) . ?
C3 H3 0.9400 . ?
C4 C5 1.424(4) . ?
C4 H4 0.9400 . ?
C5 H5 0.9400 . ?
C6 C7 1.524(4) . ?
C6 C8 1.532(5) . ?
C6 H6 0.9900 . ?
C7 H7A 0.9700 . ?
C7 H7B 0.9700 . ?
C7 H7C 0.9700 . ?
C8 C9 1.555(4) . ?
C8 H8A 0.9800 . ?
C8 H8B 0.9800 . ?
C9 C10 1.514(4) . ?
C9 H9 0.9900 . ?
C10 C11 1.423(4) . ?
C10 C14 1.445(4) . ?
C11 C12 1.419(4) . ?
C11 H11 0.9400 . ?
C12 C13 1.415(4) . ?
C12 H12 0.9400 . ?
C13 C14 1.440(4) . ?
C13 H13 0.9400 . ?
C14 C15 1.454(4) . ?
C15 H15 0.9400 . ?
C16 H16A 0.9700 . ?
C16 H16B 0.9700 . ?
C16 H16C 0.9700 . ?
C17 H17A 0.9700 . ?
C17 H17B 0.9700 . ?
C17 H17C 0.9700 . ?

loop_
_geom_torsion_atom_site_label_1
_geom_torsion_atom_site_label_2
_geom_torsion_atom_site_label_3
_geom_torsion_atom_site_label_4
_geom_torsion
_geom_torsion_site_symmetry_1
_geom_torsion_site_symmetry_2
_geom_torsion_site_symmetry_3
_geom_torsion_site_symmetry_4
_geom_torsion_publ_flag
C10 Fe C1 C5 121.31(19) . . . . ?
C14 Fe C1 C5 82.1(2) . . . . ?
C2 Fe C1 C5 -117.4(3) . . . . ?
C11 Fe C1 C5 161.21(18) . . . . ?
C3 Fe C1 C5 -80.5(2) . . . . ?
C13 Fe C1 C5 65.8(4) . . . . ?
C4 Fe C1 C5 -37.09(18) . . . . ?
C12 Fe C1 C5 -177.7(3) . . . . ?
C10 Fe C1 C2 -121.29(18) . . . . ?
C14 Fe C1 C2 -160.49(17) . . . . ?
C5 Fe C1 C2 117.4(3) . . . . ?
C11 Fe C1 C2 -81.4(2) . . . . ?
C3 Fe C1 C2 36.95(18) . . . . ?
C13 Fe C1 C2 -176.8(3) . . . . ?
C4 Fe C1 C2 80.3(2) . . . . ?
C12 Fe C1 C2 -60.3(3) . . . . ?
C10 Fe C1 C6 1.0(3) . . . . ?
C14 Fe C1 C6 -38.2(3) . . . . ?
C5 Fe C1 C6 -120.3(3) . . . . ?
C2 Fe C1 C6 122.3(3) . . . . ?
C11 Fe C1 C6 40.9(3) . . . . ?
C3 Fe C1 C6 159.2(3) . . . . ?
C13 Fe C1 C6 -54.5(5) . . . . ?
C4 Fe C1 C6 -157.4(3) . . . . ?
C12 Fe C1 C6 62.0(4) . . . . ?
C5 C1 C2 C3 1.0(3) . . . . ?
C6 C1 C2 C3 -175.0(3) . . . . ?
Fe C1 C2 C3 -59.3(2) . . . . ?
C5 C1 C2 Fe 60.33(18) . . . . ?
C6 C1 C2 Fe -115.6(3) . . . . ?
C10 Fe C2 C3 -168.58(19) . . . . ?
C1 Fe C2 C3 120.1(3) . . . . ?
C14 Fe C2 C3 165.2(3) . . . . ?
C5 Fe C2 C3 81.2(2) . . . . ?
C11 Fe C2 C3 -127.0(2) . . . . ?
C13 Fe C2 C3 -63.0(4) . . . . ?
C4 Fe C2 C3 37.2(2) . . . . ?
C12 Fe C2 C3 -87.5(2) . . . . ?
C10 Fe C2 C1 71.4(2) . . . . ?
C14 Fe C2 C1 45.1(4) . . . . ?
C5 Fe C2 C1 -38.90(18) . . . . ?
C11 Fe C2 C1 112.90(19) . . . . ?
C3 Fe C2 C1 -120.1(3) . . . . ?
C13 Fe C2 C1 176.9(3) . . . . ?
C4 Fe C2 C1 -82.9(2) . . . . ?
C12 Fe C2 C1 152.40(18) . . . . ?
C1 C2 C3 C4 -0.8(3) . . . . ?
Fe C2 C3 C4 -59.1(2) . . . . ?
C1 C2 C3 Fe 58.3(2) . . . . ?
C10 Fe C3 C2 25.5(4) . . . . ?
C1 Fe C3 C2 -37.9(2) . . . . ?
C14 Fe C3 C2 -160.1(4) . . . . ?
C5 Fe C3 C2 -82.3(2) . . . . ?
C11 Fe C3 C2 68.8(2) . . . . ?
C13 Fe C3 C2 156.12(19) . . . . ?
C4 Fe C3 C2 -120.0(3) . . . . ?
C12 Fe C3 C2 112.9(2) . . . . ?
C10 Fe C3 C4 145.5(3) . . . . ?
C1 Fe C3 C4 82.1(2) . . . . ?
C14 Fe C3 C4 -40.1(5) . . . . ?
C5 Fe C3 C4 37.74(18) . . . . ?
C2 Fe C3 C4 120.0(3) . . . . ?
C11 Fe C3 C4 -171.18(18) . . . . ?
C13 Fe C3 C4 -83.9(2) . . . . ?
C12 Fe C3 C4 -127.08(19) . . . . ?
C2 C3 C4 C5 0.3(3) . . . . ?
Fe C3 C4 C5 -58.2(2) . . . . ?
C2 C3 C4 Fe 58.5(2) . . . . ?
C10 Fe C4 C3 -145.3(3) . . . . ?
C1 Fe C4 C3 -82.0(2) . . . . ?
C14 Fe C4 C3 165.99(18) . . . . ?
C5 Fe C4 C3 -119.5(3) . . . . ?
C2 Fe C4 C3 -37.25(19) . . . . ?
C11 Fe C4 C3 25.4(5) . . . . ?
C13 Fe C4 C3 119.78(19) . . . . ?
C12 Fe C4 C3 75.7(2) . . . . ?
C10 Fe C4 C5 -25.8(4) . . . . ?
C1 Fe C4 C5 37.48(18) . . . . ?
C14 Fe C4 C5 -74.6(2) . . . . ?
C2 Fe C4 C5 82.2(2) . . . . ?
C11 Fe C4 C5 144.8(4) . . . . ?
C3 Fe C4 C5 119.5(3) . . . . ?
C13 Fe C4 C5 -120.75(19) . . . . ?
C12 Fe C4 C5 -164.80(18) . . . . ?
C3 C4 C5 C1 0.3(3) . . . . ?
Fe C4 C5 C1 -58.43(18) . . . . ?
C3 C4 C5 Fe 58.8(2) . . . . ?
C2 C1 C5 C4 -0.8(3) . . . . ?
C6 C1 C5 C4 175.2(3) . . . . ?
Fe C1 C5 C4 59.42(19) . . . . ?
C2 C1 C5 Fe -60.2(2) . . . . ?
C6 C1 C5 Fe 115.8(3) . . . . ?
C10 Fe C5 C4 168.54(17) . . . . ?
C1 Fe C5 C4 -120.3(3) . . . . ?
C14 Fe C5 C4 124.21(18) . . . . ?
C2 Fe C5 C4 -81.1(2) . . . . ?
C11 Fe C5 C4 -158.6(2) . . . . ?
C3 Fe C5 C4 -37.41(18) . . . . ?
C13 Fe C5 C4 83.4(2) . . . . ?
C12 Fe C5 C4 55.4(6) . . . . ?
C10 Fe C5 C1 -71.2(2) . . . . ?
C14 Fe C5 C1 -115.51(18) . . . . ?
C2 Fe C5 C1 39.21(18) . . . . ?
C11 Fe C5 C1 -38.3(3) . . . . ?
C3 Fe C5 C1 82.88(19) . . . . ?
C13 Fe C5 C1 -156.35(17) . . . . ?
C4 Fe C5 C1 120.3(3) . . . . ?
C12 Fe C5 C1 175.7(5) . . . . ?
C5 C1 C6 C7 172.6(3) . . . . ?
C2 C1 C6 C7 -12.2(4) . . . . ?
Fe C1 C6 C7 -100.2(3) . . . . ?
C5 C1 C6 C8 -58.5(4) . . . . ?
C2 C1 C6 C8 116.7(3) . . . . ?
Fe C1 C6 C8 28.7(4) . . . . ?
C1 C6 C8 C9 -65.8(4) . . . . ?
C7 C6 C8 C9 62.9(4) . . . . ?
C17 N1 C9 C10 -56.6(3) . . . . ?
C16 N1 C9 C10 -178.5(3) . . . . ?
C17 N1 C9 C8 178.1(3) . . . . ?
C16 N1 C9 C8 56.1(3) . . . . ?
C6 C8 C9 N1 -172.0(2) . . . . ?
C6 C8 C9 C10 65.2(3) . . . . ?
N1 C9 C10 C11 119.0(3) . . . . ?
C8 C9 C10 C11 -116.5(3) . . . . ?
N1 C9 C10 C14 -62.3(3) . . . . ?
C8 C9 C10 C14 62.2(4) . . . . ?
N1 C9 C10 Fe -152.3(2) . . . . ?
C8 C9 C10 Fe -27.8(3) . . . . ?
C1 Fe C10 C11 118.01(18) . . . . ?
C14 Fe C10 C11 -117.2(2) . . . . ?
C5 Fe C10 C11 157.17(17) . . . . ?
C2 Fe C10 C11 78.5(2) . . . . ?
C3 Fe C10 C11 60.2(4) . . . . ?
C13 Fe C10 C11 -79.73(18) . . . . ?
C4 Fe C10 C11 175.8(3) . . . . ?
C12 Fe C10 C11 -36.69(18) . . . . ?
C1 Fe C10 C14 -124.75(17) . . . . ?
C5 Fe C10 C14 -85.59(19) . . . . ?
C2 Fe C10 C14 -164.28(17) . . . . ?
C11 Fe C10 C14 117.2(2) . . . . ?
C3 Fe C10 C14 177.4(3) . . . . ?
C13 Fe C10 C14 37.51(16) . . . . ?
C4 Fe C10 C14 -67.0(3) . . . . ?
C12 Fe C10 C14 80.55(17) . . . . ?
C1 Fe C10 C9 -1.1(3) . . . . ?
C14 Fe C10 C9 123.6(3) . . . . ?
C5 Fe C10 C9 38.0(3) . . . . ?
C2 Fe C10 C9 -40.6(3) . . . . ?
C11 Fe C10 C9 -119.1(3) . . . . ?
C3 Fe C10 C9 -58.9(4) . . . . ?
C13 Fe C10 C9 161.1(3) . . . . ?
C4 Fe C10 C9 56.6(4) . . . . ?
C12 Fe C10 C9 -155.8(3) . . . . ?
C14 C10 C11 C12 -2.3(3) . . . . ?
C9 C10 C11 C12 176.7(2) . . . . ?
Fe C10 C11 C12 58.6(2) . . . . ?
C14 C10 C11 Fe -60.91(17) . . . . ?
C9 C10 C11 Fe 118.0(3) . . . . ?
C10 Fe C11 C12 -120.7(3) . . . . ?
C1 Fe C11 C12 165.34(18) . . . . ?
C14 Fe C11 C12 -81.04(18) . . . . ?
C5 Fe C11 C12 -167.9(2) . . . . ?
C2 Fe C11 C12 122.99(19) . . . . ?
C3 Fe C11 C12 84.5(2) . . . . ?
C13 Fe C11 C12 -36.51(18) . . . . ?
C4 Fe C11 C12 65.1(5) . . . . ?
C1 Fe C11 C10 -74.0(2) . . . . ?
C14 Fe C11 C10 39.65(17) . . . . ?
C5 Fe C11 C10 -47.2(3) . . . . ?
C2 Fe C11 C10 -116.32(19) . . . . ?
C3 Fe C11 C10 -154.77(18) . . . . ?
C13 Fe C11 C10 84.18(19) . . . . ?
C4 Fe C11 C10 -174.2(4) . . . . ?
C12 Fe C11 C10 120.7(3) . . . . ?
C10 C11 C12 C13 1.2(3) . . . . ?
Fe C11 C12 C13 58.2(2) . . . . ?
C10 C11 C12 Fe -57.04(19) . . . . ?
C10 Fe C12 C13 -83.7(2) . . . . ?
C1 Fe C12 C13 -151.2(2) . . . . ?
C14 Fe C12 C13 -38.40(18) . . . . ?
C5 Fe C12 C13 35.0(6) . . . . ?
C2 Fe C12 C13 166.53(18) . . . . ?
C11 Fe C12 C13 -121.0(3) . . . . ?
C3 Fe C12 C13 122.25(19) . . . . ?
C4 Fe C12 C13 79.7(2) . . . . ?
C10 Fe C12 C11 37.32(17) . . . . ?
C1 Fe C12 C11 -30.2(3) . . . . ?
C14 Fe C12 C11 82.62(18) . . . . ?
C5 Fe C12 C11 156.1(5) . . . . ?
C2 Fe C12 C11 -72.4(2) . . . . ?
C3 Fe C12 C11 -116.73(18) . . . . ?
C13 Fe C12 C11 121.0(3) . . . . ?
C4 Fe C12 C11 -159.28(18) . . . . ?
C11 C12 C13 C14 0.4(3) . . . . ?
Fe C12 C13 C14 58.30(19) . . . . ?
C11 C12 C13 Fe -57.9(2) . . . . ?
C10 Fe C13 C12 80.89(19) . . . . ?
C1 Fe C13 C12 140.7(3) . . . . ?
C14 Fe C13 C12 119.0(3) . . . . ?
C5 Fe C13 C12 -169.82(19) . . . . ?
C2 Fe C13 C12 -33.4(4) . . . . ?
C11 Fe C13 C12 36.73(18) . . . . ?
C3 Fe C13 C12 -79.8(2) . . . . ?
C4 Fe C13 C12 -124.6(2) . . . . ?
C10 Fe C13 C14 -38.14(16) . . . . ?
C1 Fe C13 C14 21.7(4) . . . . ?
C5 Fe C13 C14 71.2(2) . . . . ?
C2 Fe C13 C14 -152.4(3) . . . . ?
C11 Fe C13 C14 -82.30(18) . . . . ?
C3 Fe C13 C14 161.15(18) . . . . ?
C4 Fe C13 C14 116.34(18) . . . . ?
C12 Fe C13 C14 -119.0(3) . . . . ?
C12 C13 C14 C10 -1.8(3) . . . . ?
Fe C13 C14 C10 57.62(17) . . . . ?
C12 C13 C14 C15 -178.2(3) . . . . ?
Fe C13 C14 C15 -118.8(3) . . . . ?
C12 C13 C14 Fe -59.43(19) . . . . ?
C11 C10 C14 C13 2.5(3) . . . . ?
C9 C10 C14 C13 -176.4(3) . . . . ?
Fe C10 C14 C13 -59.09(18) . . . . ?
C11 C10 C14 C15 178.7(3) . . . . ?
C9 C10 C14 C15 -0.2(5) . . . . ?
Fe C10 C14 C15 117.1(3) . . . . ?
C11 C10 C14 Fe 61.60(18) . . . . ?
C9 C10 C14 Fe -117.3(3) . . . . ?
C10 Fe C14 C13 119.9(2) . . . . ?
C1 Fe C14 C13 -171.50(17) . . . . ?
C5 Fe C14 C13 -128.46(18) . . . . ?
C2 Fe C14 C13 155.9(3) . . . . ?
C11 Fe C14 C13 81.01(18) . . . . ?
C3 Fe C14 C13 -56.7(5) . . . . ?
C4 Fe C14 C13 -87.3(2) . . . . ?
C12 Fe C14 C13 37.41(17) . . . . ?
C1 Fe C14 C10 68.62(19) . . . . ?
C5 Fe C14 C10 111.66(17) . . . . ?
C2 Fe C14 C10 36.0(4) . . . . ?
C11 Fe C14 C10 -38.86(16) . . . . ?
C3 Fe C14 C10 -176.6(4) . . . . ?
C13 Fe C14 C10 -119.9(2) . . . . ?
C4 Fe C14 C10 152.83(17) . . . . ?
C12 Fe C14 C10 -82.47(17) . . . . ?
C10 Fe C14 C15 -122.3(3) . . . . ?
C1 Fe C14 C15 -53.7(3) . . . . ?
C5 Fe C14 C15 -10.6(3) . . . . ?
C2 Fe C14 C15 -86.3(4) . . . . ?
C11 Fe C14 C15 -161.2(3) . . . . ?
C3 Fe C14 C15 61.1(5) . . . . ?
C13 Fe C14 C15 117.8(3) . . . . ?
C4 Fe C14 C15 30.5(3) . . . . ?
C12 Fe C14 C15 155.2(3) . . . . ?
C13 C14 C15 O1 -8.6(5) . . . . ?
C10 C14 C15 O1 175.7(3) . . . . ?
Fe C14 C15 O1 -96.5(4) . . . . ?
